data_7245173
loop_
_publ_author_name
'Lv, Mei-Xin'
'Jiang, Shan'
'Wang, Chen'
'Dong, Qi'
'Bai, Feng-Ying'
'Xing, Yong-Heng'

_publ_section_title
;
 Heterocyclic compounds bearing s-triazine and cyclotriphosphazene
 scaffolds: facile synthesis, hydrogen-bonded organic framework
 construction and fluorescent amine sensing
;
_journal_name_full CrystEngComm
_journal_paper_doi 10.1039/D2CE00717G
_journal_year 2022
_chemical_formula_moiety 'C42 H30 N3 O12 P3'
_chemical_formula_sum 'C42 H30 N3 O12 P3'
_chemical_formula_weight 861.60
_space_group_crystal_system orthorhombic
_space_group_IT_number 19
_space_group_name_Hall 'P 2ac 2ab'
_space_group_name_H-M_alt 'P 21 21 21'
_atom_sites_solution_hydrogens geom
_atom_sites_solution_primary direct
_audit_creation_date 2022-06-23
_audit_creation_method
;
Olex2 1.3-alpha
(compiled 2020.11.12 svn.r5f609507 for OlexSys, GUI svn.r6257)
;
_audit_update_record
;
2022-06-28 deposited with the CCDC.	2022-06-30 downloaded from the CCDC.
;
_cell_angle_alpha 90
_cell_angle_beta 90
_cell_angle_gamma 90
_cell_formula_units_Z 4
_cell_length_a 7.9006(11)
_cell_length_b 14.2403(19)
_cell_length_c 35.402(5)
_cell_measurement_reflns_used 6834
_cell_measurement_temperature 296(2)
_cell_measurement_theta_max 22.69
_cell_measurement_theta_min 2.30
_cell_volume 3983.0(10)
_computing_cell_refinement 'SAINT v8.34A (Bruker, 2013)'
_computing_data_collection 'Bruker SMART'
_computing_data_reduction 'SAINT v8.34A (Bruker, 2013)'
_computing_molecular_graphics 'Olex2 1.3-alpha (Dolomanov et al., 2009)'
_computing_publication_material 'Olex2 1.3-alpha (Dolomanov et al., 2009)'
_computing_structure_refinement 'SHELXL 2018/3 (Sheldrick, 2015)'
_computing_structure_solution 'SHELXS-1997  (Sheldrick, 2008)'
_diffrn_ambient_temperature 296.15
_diffrn_measured_fraction_theta_full 1.000
_diffrn_measured_fraction_theta_max 0.992
_diffrn_measurement_device_type 'CCD area detector'
_diffrn_measurement_method 'phi and omega scans'
_diffrn_radiation_monochromator graphite
_diffrn_radiation_type MoK\a
_diffrn_radiation_wavelength 0.71073
_diffrn_reflns_av_R_equivalents 0.0336
_diffrn_reflns_av_unetI/netI 0.0482
_diffrn_reflns_Laue_measured_fraction_full 1.000
_diffrn_reflns_Laue_measured_fraction_max 0.992
_diffrn_reflns_limit_h_max 10
_diffrn_reflns_limit_h_min -10
_diffrn_reflns_limit_k_max 17
_diffrn_reflns_limit_k_min -18
_diffrn_reflns_limit_l_max 46
_diffrn_reflns_limit_l_min -40
_diffrn_reflns_number 25579
_diffrn_reflns_point_group_measured_fraction_full 1.000
_diffrn_reflns_point_group_measured_fraction_max 0.987
_diffrn_reflns_theta_full 25.242
_diffrn_reflns_theta_max 28.271
_diffrn_reflns_theta_min 1.150
_diffrn_source_current 25.0
_diffrn_source_power 1.125
_diffrn_source_voltage 45.0
_exptl_absorpt_coefficient_mu 0.219
_exptl_absorpt_correction_T_max 0.7457
_exptl_absorpt_correction_T_min 0.6782
_exptl_absorpt_correction_type multi-scan
_exptl_absorpt_process_details
;
SADABS-2014/5 (Bruker,2014/5) was used for absorption correction.
wR2(int) was 0.0928 before and 0.0429 after correction.
The Ratio of minimum to maximum transmission is 0.9095.
The \l/2 correction factor is 0.00150.
;
_exptl_crystal_colour 'clear light colourless'
_exptl_crystal_colour_lustre clear
_exptl_crystal_colour_modifier light
_exptl_crystal_colour_primary colourless
_exptl_crystal_density_diffrn 1.437
_exptl_crystal_density_method 'not measured'
_exptl_crystal_description block
_exptl_crystal_F_000 1776
_exptl_crystal_size_max 0.69
_exptl_crystal_size_mid 0.46
_exptl_crystal_size_min 0.35
_refine_diff_density_max 0.617
_refine_diff_density_min -0.406
_refine_diff_density_rms 0.084
_refine_ls_abs_structure_details
;
 Flack x determined using 2175 quotients [(I+)-(I-)]/[(I+)+(I-)]
 (Parsons, Flack and Wagner, Acta Cryst. B69 (2013) 249-259).
;
_refine_ls_abs_structure_Flack 0.45(3)
_refine_ls_extinction_coef 0.0016(7)
_refine_ls_extinction_expression Fc^*^=kFc[1+0.001xFc^2^\l^3^/sin(2\q)]^-1/4^
_refine_ls_extinction_method 'SHELXL-2018/3 (Sheldrick 2018)'
_refine_ls_goodness_of_fit_ref 1.048
_refine_ls_hydrogen_treatment constr
_refine_ls_matrix_type full
_refine_ls_number_parameters 542
_refine_ls_number_reflns 9744
_refine_ls_number_restraints 0
_refine_ls_restrained_S_all 1.048
_refine_ls_R_factor_all 0.1053
_refine_ls_R_factor_gt 0.0650
_refine_ls_shift/su_max 0.000
_refine_ls_shift/su_mean 0.000
_refine_ls_structure_factor_coef Fsqd
_refine_ls_weighting_details 'w=1/[\s^2^(Fo^2^)+(0.1104P)^2^+1.3760P] where P=(Fo^2^+2Fc^2^)/3'
_refine_ls_weighting_scheme calc
_refine_ls_wR_factor_gt 0.1749
_refine_ls_wR_factor_ref 0.2017
_reflns_Friedel_coverage 0.774
_reflns_Friedel_fraction_full 0.999
_reflns_Friedel_fraction_max 0.981
_reflns_number_gt 6584
_reflns_number_total 9744
_reflns_threshold_expression 'I > 2\s(I)'
_cod_data_source_file d2ce00717g2.cif
_cod_data_source_block 111
_cod_original_cell_volume 3982.9(9)
_cod_database_code 7245173
_shelx_shelxl_version_number 2018/3
_shelx_space_group_comment
;
The symmetry employed for this shelxl refinement is uniquely defined
by the following loop, which should always be used as a source of
symmetry information in preference to the above space-group names.
They are only intended as comments.
;
_shelx_estimated_absorpt_t_max 0.927
_shelx_estimated_absorpt_t_min 0.864
_olex2_refinement_description
;
1.a Aromatic/amide H refined with riding coordinates:
 C2(H2), C3(H3), C5(H5), C6(H6), C7(H7), C9(H9), C10(H10), C12(H12), C13(H13),
 C14(H14), C16(H16), C17(H17), C19(H19), C20(H20), C21(H21), C23(H23), C24(H24),
  C26(H26), C27(H27), C28(H28), C30(H30), C31(H31), C33(H33), C34(H34),
 C35(H35), C37(H37), C38(H38), C40(H40), C41(H41), C42(H42)
;
_olex2_submission_special_instructions 'No special instructions were received'

loop_
_space_group_symop_operation_xyz
'x, y, z'
'-x+1/2, -y, z+1/2'
'-x, y+1/2, -z+1/2'
'x+1/2, -y+1/2, -z'

loop_
_atom_site_label
_atom_site_type_symbol
_atom_site_fract_x
_atom_site_fract_y
_atom_site_fract_z
_atom_site_U_iso_or_equiv
_atom_site_adp_type
_atom_site_occupancy
_atom_site_site_symmetry_order
_atom_site_calc_flag
_atom_site_refinement_flags_posn
_atom_site_refinement_flags_adp
_atom_site_refinement_flags_occupancy
_atom_site_disorder_assembly
_atom_site_disorder_group
C1 C 0.4704(8) 0.5723(4) 0.04546(16) 0.0506(14) Uani 1 1 d . . . . .
C2 C 0.5009(11) 0.5016(5) 0.07198(19) 0.071(2) Uani 1 1 d . . . . .
H2 H 0.469615 0.510288 0.097063 0.085 Uiso 1 1 calc R U . . .
C3 C 0.5775(13) 0.4189(5) 0.0610(2) 0.081(2) Uani 1 1 d . . . . .
H3 H 0.597803 0.371527 0.078459 0.097 Uiso 1 1 calc R U . . .
C4 C 0.6238(12) 0.4074(5) 0.0236(2) 0.079(2) Uani 1 1 d . . . . .
C5 C 0.5998(12) 0.4783(5) -0.0018(2) 0.076(2) Uani 1 1 d . . . . .
H5 H 0.637240 0.470378 -0.026540 0.091 Uiso 1 1 calc R U . . .
C6 C 0.5198(9) 0.5634(5) 0.00830(18) 0.0608(17) Uani 1 1 d . . . . .
H6 H 0.501298 0.610915 -0.009231 0.073 Uiso 1 1 calc R U . . .
C7 C 0.710(2) 0.3175(7) 0.0083(4) 0.140(5) Uani 1 1 d . . . . .
H7 H 0.739314 0.314293 -0.017130 0.168 Uiso 1 1 calc R U . . .
C8 C 0.4860(8) 0.8587(4) -0.00297(16) 0.0502(14) Uani 1 1 d . . . . .
C9 C 0.5554(12) 0.9357(5) 0.01493(19) 0.072(2) Uani 1 1 d . . . . .
H9 H 0.579896 0.933378 0.040605 0.086 Uiso 1 1 calc R U . . .
C10 C 0.5879(12) 1.0155(5) -0.00532(19) 0.072(2) Uani 1 1 d . . . . .
H10 H 0.635884 1.067289 0.006597 0.086 Uiso 1 1 calc R U . . .
C11 C 0.5496(10) 1.0196(5) -0.04371(19) 0.0671(18) Uani 1 1 d . . . . .
C12 C 0.4772(11) 0.9435(6) -0.0614(2) 0.072(2) Uani 1 1 d . . . . .
H12 H 0.450662 0.946198 -0.086982 0.086 Uiso 1 1 calc R U . . .
C13 C 0.4440(9) 0.8626(5) -0.04078(18) 0.0630(17) Uani 1 1 d . . . . .
H13 H 0.393682 0.811167 -0.052426 0.076 Uiso 1 1 calc R U . . .
C14 C 0.5927(17) 1.1144(10) -0.0636(3) 0.144(6) Uani 1 1 d . . . . .
H14 H 0.635807 1.166668 -0.051171 0.173 Uiso 1 1 calc R U . . .
C15 C 0.2479(7) 1.0516(4) 0.12117(16) 0.0461(12) Uani 1 1 d . . . . .
C16 C 0.2029(9) 1.0604(5) 0.15877(19) 0.0629(17) Uani 1 1 d . . . . .
H16 H 0.151600 1.010860 0.171519 0.076 Uiso 1 1 calc R U . . .
C17 C 0.2358(11) 1.1440(5) 0.1769(2) 0.0721(19) Uani 1 1 d . . . . .
H17 H 0.209812 1.150614 0.202410 0.087 Uiso 1 1 calc R U . . .
C18 C 0.3078(11) 1.2188(5) 0.1572(3) 0.075(2) Uani 1 1 d . . . . .
C19 C 0.3539(12) 1.2077(6) 0.1201(3) 0.087(2) Uani 1 1 d . . . . .
H19 H 0.405646 1.257124 0.107369 0.105 Uiso 1 1 calc R U . . .
C20 C 0.3249(10) 1.1253(5) 0.1017(2) 0.0710(19) Uani 1 1 d . . . . .
H20 H 0.356033 1.118241 0.076527 0.085 Uiso 1 1 calc R U . . .
C21 C 0.3347(16) 1.3104(6) 0.1782(4) 0.116(4) Uani 1 1 d . . . . .
H21 H 0.303853 1.314545 0.203453 0.139 Uiso 1 1 calc R U . . .
C22 C 0.7602(7) 1.0066(4) 0.12025(16) 0.0473(12) Uani 1 1 d . . . . .
C23 C 0.7319(10) 1.0214(4) 0.15796(18) 0.0578(16) Uani 1 1 d . . . . .
H23 H 0.699230 0.972077 0.173528 0.069 Uiso 1 1 calc R U . . .
C24 C 0.7526(10) 1.1105(4) 0.17255(18) 0.0623(17) Uani 1 1 d . . . . .
H24 H 0.730331 1.121807 0.197944 0.075 Uiso 1 1 calc R U . . .
C25 C 0.8065(9) 1.1834(4) 0.1494(2) 0.0621(17) Uani 1 1 d . . . . .
C26 C 0.8345(9) 1.1666(5) 0.1114(2) 0.0661(17) Uani 1 1 d . . . . .
H26 H 0.868766 1.215233 0.095588 0.079 Uiso 1 1 calc R U . . .
C27 C 0.8112(9) 1.0770(4) 0.09682(17) 0.0577(16) Uani 1 1 d . . . . .
H27 H 0.830173 1.065128 0.071337 0.069 Uiso 1 1 calc R U . . .
C28 C 0.8319(14) 1.2788(7) 0.1644(3) 0.094(3) Uani 1 1 d . . . . .
H28 H 0.866751 1.325279 0.147679 0.112 Uiso 1 1 calc R U . . .
C29 C 0.1304(7) 0.7589(4) 0.16251(16) 0.0489(13) Uani 1 1 d . . . . .
C30 C 0.0823(9) 0.7700(5) 0.19982(17) 0.0627(17) Uani 1 1 d . . . . .
H30 H 0.062678 0.829396 0.209868 0.075 Uiso 1 1 calc R U . . .
C31 C 0.0644(10) 0.6910(5) 0.22148(17) 0.0663(19) Uani 1 1 d . . . . .
H31 H 0.030977 0.697202 0.246544 0.080 Uiso 1 1 calc R U . . .
C32 C 0.0950(9) 0.6013(5) 0.20700(19) 0.0615(16) Uani 1 1 d . . . . .
C33 C 0.1506(11) 0.5945(5) 0.1705(2) 0.073(2) Uani 1 1 d . . . . .
H33 H 0.177747 0.535702 0.160790 0.088 Uiso 1 1 calc R U . . .
C34 C 0.1677(10) 0.6728(5) 0.1475(2) 0.0677(19) Uani 1 1 d . . . . .
H34 H 0.203632 0.666960 0.122636 0.081 Uiso 1 1 calc R U . . .
C35 C 0.0667(12) 0.5147(6) 0.2296(2) 0.078(2) Uani 1 1 d . . . . .
H35 H 0.101335 0.457692 0.219361 0.094 Uiso 1 1 calc R U . . .
C36 C 0.6709(7) 0.7129(4) 0.16951(17) 0.0520(14) Uani 1 1 d . . . . .
C37 C 0.5894(9) 0.7305(5) 0.20312(18) 0.0618(17) Uani 1 1 d . . . . .
H37 H 0.563702 0.791217 0.210888 0.074 Uiso 1 1 calc R U . . .
C38 C 0.5473(11) 0.6523(5) 0.22493(19) 0.072(2) Uani 1 1 d . . . . .
H38 H 0.490659 0.661000 0.247687 0.086 Uiso 1 1 calc R U . . .
C39 C 0.5871(10) 0.5634(5) 0.21371(19) 0.0613(17) Uani 1 1 d . . . . .
C40 C 0.6686(11) 0.5501(5) 0.1804(2) 0.073(2) Uani 1 1 d . . . . .
H40 H 0.696680 0.489388 0.172975 0.088 Uiso 1 1 calc R U . . .
C41 C 0.7110(10) 0.6247(5) 0.15713(19) 0.0666(18) Uani 1 1 d . . . . .
H41 H 0.764547 0.615168 0.134048 0.080 Uiso 1 1 calc R U . . .
C42 C 0.5496(14) 0.4768(7) 0.2364(3) 0.092(3) Uani 1 1 d . . . . .
H42 H 0.600655 0.420480 0.229583 0.110 Uiso 1 1 calc R U . . .
N1 N 0.4501(6) 0.8755(3) 0.13352(11) 0.0451(10) Uani 1 1 d . . . . .
N2 N 0.6027(6) 0.7680(3) 0.08067(14) 0.0533(12) Uani 1 1 d . . . . .
N3 N 0.2685(6) 0.8090(4) 0.07435(14) 0.0558(12) Uani 1 1 d . . . . .
O1 O 0.2119(6) 0.9716(3) 0.10042(11) 0.0550(10) Uani 1 1 d . . . . .
O2 O 0.1304(5) 0.8415(3) 0.14022(12) 0.0539(10) Uani 1 1 d . . . . .
O3 O 0.7309(5) 0.7894(3) 0.14773(12) 0.0553(10) Uani 1 1 d . . . . .
O4 O 0.7429(5) 0.9175(3) 0.10310(11) 0.0515(10) Uani 1 1 d . . . . .
O5 O 0.3749(6) 0.6487(3) 0.05735(12) 0.0633(12) Uani 1 1 d . . . . .
O6 O 0.4531(7) 0.7738(3) 0.01510(11) 0.0648(12) Uani 1 1 d . . . . .
O7 O 0.3946(17) 1.3774(5) 0.1629(3) 0.185(5) Uani 1 1 d . . . . .
O8 O 0.8106(16) 1.3002(6) 0.1965(3) 0.160(4) Uani 1 1 d . . . . .
O9 O 0.5633(15) 1.1120(6) -0.0975(3) 0.165(4) Uani 1 1 d . . . . .
O10 O 0.739(2) 0.2578(8) 0.0266(3) 0.222(7) Uani 1 1 d . . . . .
O11 O 0.4575(14) 0.4779(5) 0.2626(2) 0.140(3) Uani 1 1 d . . . . .
O12 O 0.0014(10) 0.5141(5) 0.26028(17) 0.102(2) Uani 1 1 d . . . . .
P1 P 0.61929(18) 0.83605(10) 0.11573(4) 0.0442(3) Uani 1 1 d . . . . .
P2 P 0.27625(18) 0.87005(10) 0.11156(4) 0.0439(3) Uani 1 1 d . . . . .
P3 P 0.4291(2) 0.75584(11) 0.05879(4) 0.0507(4) Uani 1 1 d . . . . .

loop_
_atom_site_aniso_label
_atom_site_aniso_U_11
_atom_site_aniso_U_22
_atom_site_aniso_U_33
_atom_site_aniso_U_23
_atom_site_aniso_U_13
_atom_site_aniso_U_12
C1 0.058(4) 0.042(3) 0.052(3) -0.012(3) 0.003(3) -0.012(3)
C2 0.095(6) 0.065(4) 0.052(4) -0.010(3) 0.006(4) -0.020(4)
C3 0.116(7) 0.053(4) 0.072(5) 0.001(4) 0.000(5) -0.007(4)
C4 0.106(6) 0.059(4) 0.071(4) -0.008(4) 0.005(5) -0.008(4)
C5 0.105(7) 0.066(4) 0.056(4) -0.011(3) 0.016(4) 0.004(4)
C6 0.078(5) 0.052(4) 0.052(3) -0.009(3) 0.007(3) -0.011(3)
C7 0.199(14) 0.068(6) 0.155(10) 0.038(7) -0.019(10) 0.029(8)
C8 0.052(3) 0.049(3) 0.050(3) -0.008(3) 0.005(2) -0.008(3)
C9 0.104(6) 0.066(4) 0.047(3) -0.003(3) -0.009(4) -0.018(4)
C10 0.097(6) 0.058(4) 0.061(4) 0.000(3) -0.015(4) -0.009(4)
C11 0.069(4) 0.077(5) 0.055(4) 0.000(3) -0.010(3) 0.007(4)
C12 0.085(5) 0.077(5) 0.053(4) -0.003(4) -0.016(4) 0.006(4)
C13 0.063(4) 0.069(4) 0.057(3) -0.018(3) -0.003(3) -0.009(3)
C14 0.140(10) 0.215(14) 0.076(6) 0.086(8) 0.012(6) 0.063(10)
C15 0.047(3) 0.039(3) 0.052(3) 0.003(2) -0.004(2) 0.005(2)
C16 0.064(4) 0.061(4) 0.064(4) -0.003(3) 0.016(3) -0.001(3)
C17 0.086(5) 0.060(4) 0.071(4) -0.012(3) 0.011(4) 0.002(4)
C18 0.076(5) 0.050(4) 0.100(6) -0.007(4) -0.022(4) -0.003(3)
C19 0.099(6) 0.068(5) 0.095(6) 0.015(4) -0.013(5) -0.028(5)
C20 0.088(5) 0.067(4) 0.058(4) 0.010(3) 0.004(4) -0.015(4)
C21 0.136(9) 0.060(5) 0.151(10) -0.017(6) -0.041(8) 0.005(6)
C22 0.042(3) 0.051(3) 0.049(3) 0.000(2) 0.003(2) -0.006(2)
C23 0.074(4) 0.045(3) 0.054(3) 0.006(3) -0.001(3) -0.010(3)
C24 0.079(5) 0.056(4) 0.052(3) -0.008(3) 0.007(3) 0.000(3)
C25 0.073(4) 0.044(3) 0.069(4) 0.000(3) 0.003(3) -0.003(3)
C26 0.077(4) 0.056(4) 0.065(4) 0.013(3) 0.001(3) -0.007(3)
C27 0.073(4) 0.056(4) 0.043(3) 0.000(3) 0.003(3) -0.009(3)
C28 0.117(8) 0.085(6) 0.079(5) -0.020(5) 0.004(5) -0.015(5)
C29 0.038(3) 0.053(3) 0.056(3) -0.004(3) 0.003(2) -0.007(3)
C30 0.060(4) 0.071(4) 0.057(3) -0.007(3) 0.006(3) -0.001(3)
C31 0.082(5) 0.077(5) 0.040(3) -0.005(3) 0.001(3) -0.006(4)
C32 0.055(4) 0.072(4) 0.058(4) 0.002(3) 0.008(3) -0.008(3)
C33 0.081(5) 0.058(4) 0.081(5) -0.008(4) 0.023(4) -0.008(4)
C34 0.083(5) 0.056(4) 0.064(4) -0.011(3) 0.022(4) -0.009(4)
C35 0.090(6) 0.069(5) 0.075(5) 0.005(4) 0.010(5) -0.001(4)
C36 0.039(3) 0.060(4) 0.057(3) 0.000(3) -0.008(2) 0.001(3)
C37 0.069(4) 0.056(4) 0.061(4) 0.000(3) 0.010(3) 0.009(3)
C38 0.083(5) 0.079(5) 0.054(4) 0.008(3) 0.017(4) 0.005(4)
C39 0.067(4) 0.052(4) 0.065(4) 0.004(3) -0.002(3) -0.008(3)
C40 0.092(6) 0.046(4) 0.081(5) -0.008(3) 0.003(4) 0.003(4)
C41 0.079(5) 0.061(4) 0.060(4) -0.013(3) 0.012(3) 0.000(4)
C42 0.096(7) 0.094(7) 0.085(6) 0.012(5) 0.008(5) 0.004(5)
N1 0.047(2) 0.053(3) 0.036(2) -0.0072(19) 0.0032(19) -0.002(2)
N2 0.047(3) 0.051(3) 0.062(3) -0.016(2) 0.012(2) -0.005(2)
N3 0.045(3) 0.065(3) 0.058(3) -0.015(2) 0.000(2) -0.010(2)
O1 0.058(3) 0.053(2) 0.054(2) 0.0006(18) -0.011(2) 0.004(2)
O2 0.045(2) 0.051(2) 0.066(2) -0.0015(19) 0.0132(19) -0.0007(19)
O3 0.043(2) 0.058(2) 0.065(2) 0.008(2) -0.0053(19) -0.0043(19)
O4 0.049(2) 0.058(2) 0.048(2) -0.0084(17) 0.0058(18) -0.0096(19)
O5 0.061(3) 0.057(3) 0.071(3) -0.016(2) 0.016(2) -0.018(2)
O6 0.089(3) 0.058(3) 0.047(2) -0.0123(19) 0.007(2) -0.018(2)
O7 0.261(13) 0.058(4) 0.236(10) 0.009(5) -0.087(10) -0.056(6)
O8 0.245(12) 0.108(6) 0.128(6) -0.011(5) 0.005(7) 0.029(7)
O9 0.203(10) 0.124(6) 0.167(8) 0.038(6) -0.011(8) 0.006(7)
O10 0.38(2) 0.130(7) 0.153(8) 0.009(7) 0.005(11) 0.051(12)
O11 0.209(10) 0.098(5) 0.112(5) 0.025(4) 0.066(6) 0.007(6)
O12 0.134(6) 0.097(5) 0.077(4) 0.023(3) 0.010(4) -0.011(4)
P1 0.0398(7) 0.0468(7) 0.0461(7) -0.0025(6) 0.0016(6) -0.0043(6)
P2 0.0407(7) 0.0462(7) 0.0448(7) -0.0043(6) 0.0007(6) -0.0016(6)
P3 0.0540(8) 0.0521(9) 0.0459(7) -0.0125(7) 0.0066(6) -0.0122(7)

loop_
_atom_type_symbol
_atom_type_description
_atom_type_scat_dispersion_real
_atom_type_scat_dispersion_imag
_atom_type_scat_source
C C 0.0033 0.0016 'International Tables Vol C Tables 4.2.6.8 and 6.1.1.4'
H H 0.0000 0.0000 'International Tables Vol C Tables 4.2.6.8 and 6.1.1.4'
N N 0.0061 0.0033 'International Tables Vol C Tables 4.2.6.8 and 6.1.1.4'
O O 0.0106 0.0060 'International Tables Vol C Tables 4.2.6.8 and 6.1.1.4'
P P 0.1023 0.0942 'International Tables Vol C Tables 4.2.6.8 and 6.1.1.4'

loop_
_geom_angle_atom_site_label_1
_geom_angle_atom_site_label_2
_geom_angle_atom_site_label_3
_geom_angle
_geom_angle_site_symmetry_1
_geom_angle_site_symmetry_3
_geom_angle_publ_flag
C6 C1 C2 121.7(6) . . ?
C6 C1 O5 121.0(6) . . ?
O5 C1 C2 117.0(5) . . ?
C1 C2 H2 120.0 . . ?
C3 C2 C1 120.0(6) . . ?
C3 C2 H2 120.0 . . ?
C2 C3 H3 120.4 . . ?
C2 C3 C4 119.2(7) . . ?
C4 C3 H3 120.4 . . ?
C3 C4 C7 123.3(8) . . ?
C5 C4 C3 120.4(7) . . ?
C5 C4 C7 116.2(8) . . ?
C4 C5 H5 119.0 . . ?
C4 C5 C6 121.9(7) . . ?
C6 C5 H5 119.0 . . ?
C1 C6 C5 116.7(6) . . ?
C1 C6 H6 121.7 . . ?
C5 C6 H6 121.7 . . ?
C4 C7 H7 119.1 . . ?
O10 C7 C4 121.8(14) . . ?
O10 C7 H7 119.1 . . ?
C9 C8 O6 123.6(5) . . ?
C13 C8 C9 120.6(6) . . ?
C13 C8 O6 115.8(5) . . ?
C8 C9 H9 120.2 . . ?
C10 C9 C8 119.6(6) . . ?
C10 C9 H9 120.2 . . ?
C9 C10 H10 119.8 . . ?
C9 C10 C11 120.3(7) . . ?
C11 C10 H10 119.8 . . ?
C10 C11 C14 115.4(8) . . ?
C12 C11 C10 120.1(7) . . ?
C12 C11 C14 124.5(8) . . ?
C11 C12 H12 120.3 . . ?
C11 C12 C13 119.5(6) . . ?
C13 C12 H12 120.3 . . ?
C8 C13 C12 119.9(6) . . ?
C8 C13 H13 120.1 . . ?
C12 C13 H13 120.1 . . ?
C11 C14 H14 123.9 . . ?
O9 C14 C11 112.2(13) . . ?
O9 C14 H14 123.9 . . ?
C16 C15 C20 121.3(6) . . ?
C16 C15 O1 122.1(5) . . ?
O1 C15 C20 116.5(5) . . ?
C15 C16 H16 120.7 . . ?
C17 C16 C15 118.6(6) . . ?
C17 C16 H16 120.7 . . ?
C16 C17 H17 119.9 . . ?
C16 C17 C18 120.2(7) . . ?
C18 C17 H17 119.9 . . ?
C17 C18 C21 118.0(9) . . ?
C19 C18 C17 120.0(7) . . ?
C19 C18 C21 122.0(9) . . ?
C18 C19 H19 119.6 . . ?
C20 C19 C18 120.8(7) . . ?
C20 C19 H19 119.6 . . ?
C15 C20 H20 120.5 . . ?
C19 C20 C15 119.1(7) . . ?
C19 C20 H20 120.5 . . ?
C18 C21 H21 119.2 . . ?
O7 C21 C18 121.5(12) . . ?
O7 C21 H21 119.2 . . ?
C23 C22 O4 122.8(5) . . ?
C27 C22 C23 121.9(6) . . ?
C27 C22 O4 115.3(5) . . ?
C22 C23 H23 120.4 . . ?
C22 C23 C24 119.2(6) . . ?
C24 C23 H23 120.4 . . ?
C23 C24 H24 119.9 . . ?
C23 C24 C25 120.1(6) . . ?
C25 C24 H24 119.9 . . ?
C24 C25 C28 121.2(7) . . ?
C26 C25 C24 119.6(6) . . ?
C26 C25 C28 119.2(7) . . ?
C25 C26 H26 120.1 . . ?
C25 C26 C27 119.9(6) . . ?
C27 C26 H26 120.1 . . ?
C22 C27 C26 119.3(6) . . ?
C22 C27 H27 120.3 . . ?
C26 C27 H27 120.3 . . ?
C25 C28 H28 117.9 . . ?
O8 C28 C25 124.2(10) . . ?
O8 C28 H28 117.9 . . ?
C30 C29 O2 115.8(5) . . ?
C34 C29 C30 122.2(6) . . ?
C34 C29 O2 121.9(5) . . ?
C29 C30 H30 121.0 . . ?
C31 C30 C29 117.9(6) . . ?
C31 C30 H30 121.0 . . ?
C30 C31 H31 119.1 . . ?
C30 C31 C32 121.9(6) . . ?
C32 C31 H31 119.1 . . ?
C31 C32 C35 122.3(6) . . ?
C33 C32 C31 117.8(6) . . ?
C33 C32 C35 119.8(7) . . ?
C32 C33 H33 119.1 . . ?
C32 C33 C34 121.9(7) . . ?
C34 C33 H33 119.1 . . ?
C29 C34 C33 118.2(6) . . ?
C29 C34 H34 120.9 . . ?
C33 C34 H34 120.9 . . ?
C32 C35 H35 118.1 . . ?
O12 C35 C32 123.8(8) . . ?
O12 C35 H35 118.1 . . ?
C37 C36 O3 119.2(6) . . ?
C41 C36 C37 123.6(6) . . ?
C41 C36 O3 117.0(5) . . ?
C36 C37 H37 121.8 . . ?
C36 C37 C38 116.4(6) . . ?
C38 C37 H37 121.8 . . ?
C37 C38 H38 119.2 . . ?
C39 C38 C37 121.7(6) . . ?
C39 C38 H38 119.2 . . ?
C38 C39 C42 124.1(7) . . ?
C40 C39 C38 119.5(6) . . ?
C40 C39 C42 116.4(7) . . ?
C39 C40 H40 119.2 . . ?
C39 C40 C41 121.6(6) . . ?
C41 C40 H40 119.2 . . ?
C36 C41 C40 117.2(6) . . ?
C36 C41 H41 121.4 . . ?
C40 C41 H41 121.4 . . ?
C39 C42 H42 118.9 . . ?
O11 C42 C39 122.2(10) . . ?
O11 C42 H42 118.9 . . ?
P2 N1 P1 121.4(3) . . ?
P1 N2 P3 121.5(3) . . ?
P3 N3 P2 121.6(3) . . ?
C15 O1 P2 123.6(4) . . ?
C29 O2 P2 124.6(4) . . ?
C36 O3 P1 121.8(4) . . ?
C22 O4 P1 126.7(3) . . ?
C1 O5 P3 128.1(4) . . ?
C8 O6 P3 127.8(4) . . ?
N1 P1 O3 109.6(2) . . ?
N2 P1 N1 117.4(3) . . ?
N2 P1 O3 110.6(3) . . ?
N2 P1 O4 106.2(2) . . ?
O4 P1 N1 112.0(2) . . ?
O4 P1 O3 99.6(2) . . ?
N1 P2 O1 110.9(2) . . ?
N1 P2 O2 109.2(2) . . ?
N3 P2 N1 118.1(3) . . ?
N3 P2 O1 106.4(3) . . ?
N3 P2 O2 111.3(3) . . ?
O1 P2 O2 99.2(2) . . ?
N2 P3 O5 110.8(3) . . ?
N3 P3 N2 118.3(2) . . ?
N3 P3 O5 104.8(3) . . ?
N3 P3 O6 111.1(3) . . ?
O6 P3 N2 110.9(3) . . ?
O6 P3 O5 99.0(2) . . ?

loop_
_geom_bond_atom_site_label_1
_geom_bond_atom_site_label_2
_geom_bond_distance
_geom_bond_site_symmetry_2
_geom_bond_publ_flag
C1 C2 1.398(9) . ?
C1 C6 1.378(8) . ?
C1 O5 1.390(7) . ?
C2 H2 0.9300 . ?
C2 C3 1.380(11) . ?
C3 H3 0.9300 . ?
C3 C4 1.382(10) . ?
C4 C5 1.366(10) . ?
C4 C7 1.550(14) . ?
C5 H5 0.9300 . ?
C5 C6 1.412(10) . ?
C6 H6 0.9300 . ?
C7 H7 0.9300 . ?
C7 O10 1.090(12) . ?
C8 C9 1.380(9) . ?
C8 C13 1.380(8) . ?
C8 O6 1.392(7) . ?
C9 H9 0.9300 . ?
C9 C10 1.368(9) . ?
C10 H10 0.9300 . ?
C10 C11 1.394(9) . ?
C11 C12 1.377(10) . ?
C11 C14 1.561(14) . ?
C12 H12 0.9300 . ?
C12 C13 1.389(10) . ?
C13 H13 0.9300 . ?
C14 H14 0.9300 . ?
C14 O9 1.221(13) . ?
C15 C16 1.384(9) . ?
C15 C20 1.395(9) . ?
C15 O1 1.386(7) . ?
C16 H16 0.9300 . ?
C16 C17 1.378(10) . ?
C17 H17 0.9300 . ?
C17 C18 1.394(11) . ?
C18 C19 1.372(12) . ?
C18 C21 1.516(12) . ?
C19 H19 0.9300 . ?
C19 C20 1.362(11) . ?
C20 H20 0.9300 . ?
C21 H21 0.9300 . ?
C21 O7 1.194(14) . ?
C22 C23 1.370(8) . ?
C22 C27 1.362(8) . ?
C22 O4 1.413(7) . ?
C23 H23 0.9300 . ?
C23 C24 1.379(9) . ?
C24 H24 0.9300 . ?
C24 C25 1.390(9) . ?
C25 C26 1.385(10) . ?
C25 C28 1.472(11) . ?
C26 H26 0.9300 . ?
C26 C27 1.388(9) . ?
C27 H27 0.9300 . ?
C28 H28 0.9300 . ?
C28 O8 1.190(11) . ?
C29 C30 1.384(8) . ?
C29 C34 1.367(9) . ?
C29 O2 1.417(7) . ?
C30 H30 0.9300 . ?
C30 C31 1.369(9) . ?
C31 H31 0.9300 . ?
C31 C32 1.398(10) . ?
C32 C33 1.369(9) . ?
C32 C35 1.486(10) . ?
C33 H33 0.9300 . ?
C33 C34 1.386(10) . ?
C34 H34 0.9300 . ?
C35 H35 0.9300 . ?
C35 O12 1.203(9) . ?
C36 C37 1.376(9) . ?
C36 C41 1.368(9) . ?
C36 O3 1.417(7) . ?
C37 H37 0.9300 . ?
C37 C38 1.395(9) . ?
C38 H38 0.9300 . ?
C38 C39 1.364(10) . ?
C39 C40 1.357(10) . ?
C39 C42 1.501(11) . ?
C40 H40 0.9300 . ?
C40 C41 1.385(10) . ?
C41 H41 0.9300 . ?
C42 H42 0.9300 . ?
C42 O11 1.179(11) . ?
N1 P1 1.581(5) . ?
N1 P2 1.580(5) . ?
N2 P1 1.580(5) . ?
N2 P3 1.584(5) . ?
N3 P2 1.579(5) . ?
N3 P3 1.577(5) . ?
O1 P2 1.582(4) . ?
O2 P2 1.588(4) . ?
O3 P1 1.582(4) . ?
O4 P1 1.581(4) . ?
O5 P3 1.585(4) . ?
O6 P3 1.579(4) . ?

loop_
_geom_hbond_atom_site_label_D
_geom_hbond_atom_site_label_H
_geom_hbond_atom_site_label_A
_geom_hbond_distance_DH
_geom_hbond_distance_HA
_geom_hbond_distance_DA
_geom_hbond_angle_DHA
_geom_hbond_site_symmetry_A
_geom_hbond_publ_flag
C9 H9 N2 0.93 2.76 3.356(9) 123.2 . yes
C9 H9 O4 0.93 2.57 3.465(8) 161.6 . yes
C16 H16 O2 0.93 2.66 3.236(8) 120.8 . yes
C16 H16 O12 0.93 2.70 3.355(9) 128.0 3 yes
C17 H17 O12 0.93 2.88 3.446(11) 120.3 3 yes
C23 H23 O11 0.93 2.58 3.245(10) 129.0 3_655 yes
C26 H26 O10 0.93 2.72 3.358(14) 126.5 1_565 yes
C28 H28 O9 0.93 2.52 3.372(15) 151.9 4_575 yes
C31 H31 O8 0.93 2.79 3.437(11) 127.7 3_645 yes
C34 H34 N3 0.93 2.70 3.333(9) 126.3 . yes

loop_
_geom_torsion_atom_site_label_1
_geom_torsion_atom_site_label_2
_geom_torsion_atom_site_label_3
_geom_torsion_atom_site_label_4
_geom_torsion
_geom_torsion_site_symmetry_1
_geom_torsion_site_symmetry_2
_geom_torsion_site_symmetry_3
_geom_torsion_site_symmetry_4
_geom_torsion_publ_flag
C1 C2 C3 C4 0.2(13) . . . . ?
C1 O5 P3 N2 -51.8(6) . . . . ?
C1 O5 P3 N3 179.6(5) . . . . ?
C1 O5 P3 O6 64.8(6) . . . . ?
C2 C1 C6 C5 1.2(10) . . . . ?
C2 C1 O5 P3 119.4(6) . . . . ?
C2 C3 C4 C5 2.5(14) . . . . ?
C2 C3 C4 C7 179.9(10) . . . . ?
C3 C4 C5 C6 -3.4(14) . . . . ?
C3 C4 C7 O10 1(2) . . . . ?
C4 C5 C6 C1 1.5(12) . . . . ?
C5 C4 C7 O10 178.1(16) . . . . ?
C6 C1 C2 C3 -2.1(11) . . . . ?
C6 C1 O5 P3 -66.0(8) . . . . ?
C7 C4 C5 C6 178.9(9) . . . . ?
C8 C9 C10 C11 0.7(13) . . . . ?
C8 O6 P3 N2 -70.1(6) . . . . ?
C8 O6 P3 N3 63.6(6) . . . . ?
C8 O6 P3 O5 173.4(6) . . . . ?
C9 C8 C13 C12 2.2(11) . . . . ?
C9 C8 O6 P3 21.5(10) . . . . ?
C9 C10 C11 C12 0.6(13) . . . . ?
C9 C10 C11 C14 -180.0(9) . . . . ?
C10 C11 C12 C13 -0.5(12) . . . . ?
C10 C11 C14 O9 176.9(10) . . . . ?
C11 C12 C13 C8 -0.9(12) . . . . ?
C12 C11 C14 O9 -3.7(15) . . . . ?
C13 C8 C9 C10 -2.1(12) . . . . ?
C13 C8 O6 P3 -158.3(5) . . . . ?
C14 C11 C12 C13 -179.9(8) . . . . ?
C15 C16 C17 C18 2.1(12) . . . . ?
C15 O1 P2 N1 -29.4(5) . . . . ?
C15 O1 P2 N3 -159.1(4) . . . . ?
C15 O1 P2 O2 85.3(5) . . . . ?
C16 C15 C20 C19 -0.9(11) . . . . ?
C16 C15 O1 P2 -58.5(8) . . . . ?
C16 C17 C18 C19 -3.2(13) . . . . ?
C16 C17 C18 C21 177.6(8) . . . . ?
C17 C18 C19 C20 2.3(13) . . . . ?
C17 C18 C21 O7 -179.5(11) . . . . ?
C18 C19 C20 C15 -0.3(13) . . . . ?
C19 C18 C21 O7 1.4(16) . . . . ?
C20 C15 C16 C17 0.0(11) . . . . ?
C20 C15 O1 P2 124.6(6) . . . . ?
C21 C18 C19 C20 -178.6(8) . . . . ?
C22 C23 C24 C25 -2.0(11) . . . . ?
C22 O4 P1 N1 31.9(5) . . . . ?
C22 O4 P1 N2 161.3(5) . . . . ?
C22 O4 P1 O3 -83.9(5) . . . . ?
C23 C22 C27 C26 -0.3(10) . . . . ?
C23 C22 O4 P1 29.6(8) . . . . ?
C23 C24 C25 C26 1.9(12) . . . . ?
C23 C24 C25 C28 -179.1(8) . . . . ?
C24 C25 C26 C27 -1.1(11) . . . . ?
C24 C25 C28 O8 0.8(17) . . . . ?
C25 C26 C27 C22 0.3(11) . . . . ?
C26 C25 C28 O8 179.7(11) . . . . ?
C27 C22 C23 C24 1.2(10) . . . . ?
C27 C22 O4 P1 -151.9(5) . . . . ?
C28 C25 C26 C27 180.0(8) . . . . ?
C29 C30 C31 C32 0.7(11) . . . . ?
C29 O2 P2 N1 -57.3(5) . . . . ?
C29 O2 P2 N3 74.9(5) . . . . ?
C29 O2 P2 O1 -173.4(4) . . . . ?
C30 C29 C34 C33 2.3(11) . . . . ?
C30 C29 O2 P2 135.9(5) . . . . ?
C30 C31 C32 C33 2.6(11) . . . . ?
C30 C31 C32 C35 -176.4(8) . . . . ?
C31 C32 C33 C34 -3.6(12) . . . . ?
C31 C32 C35 O12 7.1(14) . . . . ?
C32 C33 C34 C29 1.2(12) . . . . ?
C33 C32 C35 O12 -171.9(9) . . . . ?
C34 C29 C30 C31 -3.2(10) . . . . ?
C34 C29 O2 P2 -47.1(8) . . . . ?
C35 C32 C33 C34 175.5(8) . . . . ?
C36 C37 C38 C39 0.9(11) . . . . ?
C36 O3 P1 N1 59.8(5) . . . . ?
C36 O3 P1 N2 -71.2(5) . . . . ?
C36 O3 P1 O4 177.4(4) . . . . ?
C37 C36 C41 C40 -1.1(11) . . . . ?
C37 C36 O3 P1 -92.0(6) . . . . ?
C37 C38 C39 C40 -0.5(12) . . . . ?
C37 C38 C39 C42 178.2(8) . . . . ?
C38 C39 C40 C41 -0.7(13) . . . . ?
C38 C39 C42 O11 13.2(15) . . . . ?
C39 C40 C41 C36 1.5(12) . . . . ?
C40 C39 C42 O11 -168.0(10) . . . . ?
C41 C36 C37 C38 -0.1(11) . . . . ?
C41 C36 O3 P1 93.5(6) . . . . ?
C42 C39 C40 C41 -179.6(8) . . . . ?
O1 C15 C16 C17 -176.8(6) . . . . ?
O1 C15 C20 C19 176.1(7) . . . . ?
O2 C29 C30 C31 173.8(6) . . . . ?
O2 C29 C34 C33 -174.5(6) . . . . ?
O3 C36 C37 C38 -174.2(6) . . . . ?
O3 C36 C41 C40 173.2(6) . . . . ?
O4 C22 C23 C24 179.6(6) . . . . ?
O4 C22 C27 C26 -178.9(6) . . . . ?
O5 C1 C2 C3 172.4(7) . . . . ?
O5 C1 C6 C5 -173.1(6) . . . . ?
O6 C8 C9 C10 178.1(7) . . . . ?
O6 C8 C13 C12 -178.0(6) . . . . ?
P1 N1 P2 N3 10.2(5) . . . . ?
P1 N1 P2 O1 -113.0(4) . . . . ?
P1 N1 P2 O2 138.7(3) . . . . ?
P1 N2 P3 N3 -3.6(5) . . . . ?
P1 N2 P3 O5 -124.6(4) . . . . ?
P1 N2 P3 O6 126.5(3) . . . . ?
P2 N1 P1 N2 -15.7(5) . . . . ?
P2 N1 P1 O3 -142.9(3) . . . . ?
P2 N1 P1 O4 107.6(3) . . . . ?
P2 N3 P3 N2 -2.3(5) . . . . ?
P2 N3 P3 O5 121.7(4) . . . . ?
P2 N3 P3 O6 -132.2(4) . . . . ?
P3 N2 P1 N1 12.3(5) . . . . ?
P3 N2 P1 O3 139.1(3) . . . . ?
P3 N2 P1 O4 -113.8(4) . . . . ?
P3 N3 P2 N1 -0.9(5) . . . . ?
P3 N3 P2 O1 124.5(4) . . . . ?
P3 N3 P2 O2 -128.5(4) . . . . ?
